data_7703514
loop_
_publ_author_name
'Labra-V\'azquez, Pablo'
'Boc\'e, Mathilde'
'Tass\'e, Marine'
'Mallet-Ladeira, Sonia'
'Lacroix, Pascal G.'
'Farf\'an, Norberto'
'Malfant, Isabelle'

_publ_section_title
;
 Chemical and photochemical behavior of ruthenium nitrosyl complexes with
 terpyridine ligands in aqueous media.
;
_journal_issue 10
_journal_name_full 'Dalton transactions (Cambridge, England : 2003)'
_journal_page_first 3138
_journal_page_last 3154
_journal_paper_doi 10.1039/c9dt04832d
_journal_volume 49
_journal_year 2020
_chemical_formula_moiety 'C23 H20 Cl N4 O2 Ru, F6 P'
_chemical_formula_sum 'C23 H20 Cl F6 N4 O2 P Ru'
_chemical_formula_weight 665.92
_space_group_IT_number 2
_space_group_name_Hall '-P 1'
_space_group_name_H-M_alt 'P -1'
_symmetry_cell_setting triclinic
_symmetry_Int_Tables_number 2
_symmetry_space_group_name_Hall '-P 1'
_symmetry_space_group_name_H-M 'P -1'
_atom_sites_solution_hydrogens geom
_audit_update_record
;
2019-11-28 deposited with the CCDC.	2020-02-11 downloaded from the CCDC.
;
_cell_angle_alpha 75.537(7)
_cell_angle_beta 79.228(7)
_cell_angle_gamma 70.732(7)
_cell_formula_units_Z 2
_cell_length_a 11.012(2)
_cell_length_b 11.092(2)
_cell_length_c 11.139(2)
_cell_measurement_reflns_used 9866
_cell_measurement_temperature 100(2)
_cell_measurement_theta_max 30.71
_cell_measurement_theta_min 2.35
_cell_volume 1235.5(4)
_computing_cell_refinement 'APEX2 and SAINT'
_computing_data_collection APEX2
_computing_data_reduction SAINT
_computing_molecular_graphics 'Ortep-3 for Windows (Farrugia, 1997)'
_computing_publication_material 'WinGX publication routines (Farrugia, 1999)'
_computing_structure_refinement 'SHELXL-2016/6 (Sheldrick, 2015)'
_computing_structure_solution 'SHELXT (Sheldrick, 2015)'
_diffrn_ambient_temperature 100(2)
_diffrn_measured_fraction_theta_full 0.994
_diffrn_measured_fraction_theta_max 0.996
_diffrn_measurement_device_type 'Bruker Kappa APEX II Quazar'
_diffrn_measurement_method 'phi and omega scans'
_diffrn_radiation_monochromator 'multilayer optics'
_diffrn_radiation_source 'microfocus sealed tube'
_diffrn_radiation_type MoK\a
_diffrn_radiation_wavelength 0.71073
_diffrn_reflns_av_R_equivalents 0.0676
_diffrn_reflns_av_unetI/netI 0.0411
_diffrn_reflns_Laue_measured_fraction_full 0.994
_diffrn_reflns_Laue_measured_fraction_max 0.996
_diffrn_reflns_limit_h_max 15
_diffrn_reflns_limit_h_min -15
_diffrn_reflns_limit_k_max 15
_diffrn_reflns_limit_k_min -15
_diffrn_reflns_limit_l_max 15
_diffrn_reflns_limit_l_min -15
_diffrn_reflns_number 47404
_diffrn_reflns_point_group_measured_fraction_full 0.994
_diffrn_reflns_point_group_measured_fraction_max 0.996
_diffrn_reflns_theta_full 25.242
_diffrn_reflns_theta_max 29.572
_diffrn_reflns_theta_min 1.9
_diffrn_standards_decay_% 0
_diffrn_standards_interval_count 0
_diffrn_standards_interval_time 0
_diffrn_standards_number 0
_exptl_absorpt_coefficient_mu 0.883
_exptl_absorpt_correction_T_max 0.7468
_exptl_absorpt_correction_T_min 0.6971
_exptl_absorpt_correction_type multi-scan
_exptl_absorpt_process_details 'SADABS (Bruker-AXS)'
_exptl_crystal_colour orange
_exptl_crystal_density_diffrn 1.79
_exptl_crystal_density_method 'not measured'
_exptl_crystal_description stick
_exptl_crystal_F_000 664
_exptl_crystal_size_max 0.2
_exptl_crystal_size_mid 0.06
_exptl_crystal_size_min 0.04
_refine_diff_density_max 1.465
_refine_diff_density_min -0.771
_refine_diff_density_rms 0.097
_refine_ls_extinction_method none
_refine_ls_goodness_of_fit_ref 1.048
_refine_ls_hydrogen_treatment constr
_refine_ls_matrix_type full
_refine_ls_number_parameters 409
_refine_ls_number_reflns 6911
_refine_ls_number_restraints 291
_refine_ls_restrained_S_all 1.058
_refine_ls_R_factor_all 0.046
_refine_ls_R_factor_gt 0.0341
_refine_ls_shift/su_max 0.002
_refine_ls_shift/su_mean 0
_refine_ls_structure_factor_coef Fsqd
_refine_ls_weighting_details 'w=1/[\s^2^(Fo^2^)+(0.0347P)^2^+1.4993P] where P=(Fo^2^+2Fc^2^)/3'
_refine_ls_weighting_scheme calc
_refine_ls_wR_factor_gt 0.0801
_refine_ls_wR_factor_ref 0.0863
_reflns_Friedel_coverage 0
_reflns_number_gt 5841
_reflns_number_total 6911
_reflns_threshold_expression 'I > 2\s(I)'
_cod_data_source_file c9dt04832d2.cif
_cod_data_source_block 5a
_cod_depositor_comments 'Adding full bibliography for 7703513--7703518.cif.'
_cod_database_code 7703514

loop_
_symmetry_equiv_pos_as_xyz
'x, y, z'
'-x, -y, -z'

loop_
_atom_site_label
_atom_site_type_symbol
_atom_site_fract_x
_atom_site_fract_y
_atom_site_fract_z
_atom_site_U_iso_or_equiv
_atom_site_adp_type
_atom_site_occupancy
_atom_site_site_symmetry_order
_atom_site_calc_flag
_atom_site_refinement_flags_posn
_atom_site_refinement_flags_adp
_atom_site_refinement_flags_occupancy
_atom_site_disorder_assembly
_atom_site_disorder_group
C1 C 1.0425(2) 0.4824(2) 0.8375(2) 0.0214(5) Uani 1 1 d . . . . .
H1 H 1.071998 0.41711 0.907999 0.026 Uiso 1 1 calc R U . . .
C2 C 1.0798(3) 0.5943(3) 0.8091(2) 0.0239(5) Uani 1 1 d . . . . .
H2 H 1.13307 0.606611 0.860175 0.029 Uiso 1 1 calc R U . . .
C3 C 1.0387(3) 0.6886(3) 0.7051(2) 0.0246(5) Uani 1 1 d . . . . .
H3 H 1.062459 0.766827 0.684941 0.029 Uiso 1 1 calc R U . . .
C4 C 0.9626(2) 0.6680(2) 0.6305(2) 0.0222(5) Uani 1 1 d . . . . .
H4 H 0.936209 0.730268 0.557192 0.027 Uiso 1 1 calc R U . . .
C5 C 0.9258(2) 0.5551(2) 0.6646(2) 0.0175(4) Uani 1 1 d . . . . .
C6 C 0.8423(2) 0.5249(2) 0.5936(2) 0.0171(4) Uani 1 1 d . . . . .
C7 C 0.7967(2) 0.5972(2) 0.4822(2) 0.0177(4) Uani 1 1 d . . . . .
H7 H 0.821403 0.673124 0.441889 0.021 Uiso 1 1 calc R U . . .
C8 C 0.7137(2) 0.5582(2) 0.4286(2) 0.0164(4) Uani 1 1 d . . . . .
C9 C 0.6872(2) 0.4395(2) 0.4868(2) 0.0177(4) Uani 1 1 d . . . . .
H9 H 0.632876 0.409623 0.451792 0.021 Uiso 1 1 calc R U . . .
C10 C 0.7406(2) 0.3669(2) 0.5951(2) 0.0169(4) Uani 1 1 d . . . . .
C11 C 0.7314(2) 0.2362(2) 0.6647(2) 0.0183(5) Uani 1 1 d . . . . .
C12 C 0.6748(2) 0.1632(2) 0.6221(2) 0.0225(5) Uani 1 1 d . . . . .
H12 H 0.634538 0.197298 0.547362 0.027 Uiso 1 1 calc R U . . .
C13 C 0.6775(3) 0.0385(3) 0.6903(3) 0.0281(6) Uani 1 1 d . . . . .
H13 H 0.640036 -0.013599 0.661849 0.034 Uiso 1 1 calc R U . . .
C14 C 0.7351(3) -0.0087(3) 0.7995(3) 0.0281(6) Uani 1 1 d . . . . .
H14 H 0.737592 -0.093432 0.846744 0.034 Uiso 1 1 calc R U . . .
C15 C 0.7893(2) 0.0687(2) 0.8396(2) 0.0242(5) Uani 1 1 d . . . . .
H15 H 0.827486 0.036946 0.915486 0.029 Uiso 1 1 calc R U . . .
C16 C 0.6587(2) 0.6409(2) 0.3133(2) 0.0170(4) Uani 1 1 d . . . . .
C17 C 0.6566(3) 0.7723(2) 0.2783(2) 0.0234(5) Uani 1 1 d . . . . .
H17 H 0.685772 0.808975 0.331835 0.028 Uiso 1 1 calc R U . . .
C18 C 0.6129(3) 0.8494(3) 0.1672(3) 0.0272(6) Uani 1 1 d . . . . .
H18 H 0.613985 0.937521 0.144212 0.033 Uiso 1 1 calc R U . . .
C19 C 0.5674(3) 0.7979(3) 0.0895(2) 0.0254(5) Uani 1 1 d . . . . .
H19 H 0.538619 0.850223 0.012647 0.03 Uiso 1 1 calc R U . . .
C20 C 0.5642(2) 0.6693(3) 0.1246(2) 0.0237(5) Uani 1 1 d . . . . .
H20 H 0.530636 0.634786 0.072614 0.028 Uiso 1 1 calc R U . . .
C21 C 0.6098(2) 0.5913(2) 0.2351(2) 0.0211(5) Uani 1 1 d . . . . .
H21 H 0.607883 0.503432 0.257829 0.025 Uiso 1 1 calc R U . . .
C22 C 1.0936(3) 0.0854(2) 0.7273(3) 0.0260(5) Uani 1 1 d . . . . .
H22A H 1.03501 0.040736 0.785904 0.031 Uiso 1 1 calc R U . . .
H22B H 1.170624 0.071241 0.768819 0.031 Uiso 1 1 calc R U . . .
C23 C 1.1345(4) 0.0303(3) 0.6098(3) 0.0413(8) Uani 1 1 d . . . . .
H23A H 1.057491 0.040554 0.571524 0.062 Uiso 1 1 calc R U . . .
H23B H 1.182493 -0.062543 0.630708 0.062 Uiso 1 1 calc R U . . .
H23C H 1.189911 0.077026 0.551024 0.062 Uiso 1 1 calc R U . . .
N2 N 0.96573(19) 0.46314(19) 0.76844(18) 0.0179(4) Uani 1 1 d . . . . .
N3 N 0.81176(19) 0.41332(18) 0.64737(18) 0.0163(4) Uani 1 1 d . . . . .
N4 N 0.78885(19) 0.18805(19) 0.77277(19) 0.0191(4) Uani 1 1 d . . . . .
N1 N 0.7539(2) 0.3836(2) 0.90840(19) 0.0207(4) Uani 1 1 d . . . . .
O1 O 0.6762(2) 0.4194(2) 0.98630(19) 0.0347(5) Uani 1 1 d . . . . .
O2 O 1.02805(17) 0.22307(16) 0.69447(16) 0.0210(3) Uani 1 1 d . . . . .
P1 P 0.4870(2) 0.7536(2) 0.7261(3) 0.0210(4) Uani 0.807(4) 1 d D U P A 1
F1 F 0.5354(3) 0.6076(2) 0.8029(3) 0.0472(8) Uani 0.807(4) 1 d D U P A 1
F2 F 0.6299(4) 0.7647(4) 0.7110(4) 0.0553(11) Uani 0.807(4) 1 d D U P A 1
F3 F 0.4351(3) 0.8998(2) 0.6515(3) 0.0484(8) Uani 0.807(4) 1 d D U P A 1
F4 F 0.3440(3) 0.7383(3) 0.7395(3) 0.0330(7) Uani 0.807(4) 1 d D U P A 1
F5 F 0.5179(3) 0.6997(3) 0.6004(3) 0.0526(8) Uani 0.807(4) 1 d D U P A 1
F6 F 0.4487(4) 0.8045(4) 0.8529(3) 0.0715(10) Uani 0.807(4) 1 d D U P A 1
P1' P 0.5070(12) 0.7480(12) 0.7215(12) 0.031(2) Uani 0.193(4) 1 d D U P A 2
F1' F 0.5747(10) 0.5973(8) 0.7209(13) 0.042(2) Uani 0.193(4) 1 d D U P A 2
F2' F 0.5533(12) 0.7797(12) 0.5772(8) 0.055(3) Uani 0.193(4) 1 d D U P A 2
F3' F 0.4432(13) 0.8977(10) 0.7225(15) 0.052(3) Uani 0.193(4) 1 d D U P A 2
F4' F 0.4594(11) 0.7103(15) 0.8636(8) 0.058(3) Uani 0.193(4) 1 d D U P A 2
F5' F 0.3732(13) 0.7409(14) 0.6892(13) 0.040(3) Uani 0.193(4) 1 d D U P A 2
F6' F 0.6344(18) 0.759(2) 0.7577(18) 0.063(4) Uani 0.193(4) 1 d D U P A 2
Ru1 Ru 0.88394(2) 0.30987(2) 0.80458(2) 0.01665(6) Uani 1 1 d . . . . .
Cl1 Cl 0.99026(6) 0.18329(6) 0.98580(5) 0.02267(13) Uani 1 1 d . . . . .

loop_
_atom_site_aniso_label
_atom_site_aniso_U_11
_atom_site_aniso_U_22
_atom_site_aniso_U_33
_atom_site_aniso_U_23
_atom_site_aniso_U_13
_atom_site_aniso_U_12
C1 0.0205(11) 0.0237(12) 0.0203(11) -0.0057(9) -0.0084(9) -0.0027(10)
C2 0.0242(12) 0.0276(13) 0.0249(12) -0.0098(10) -0.0101(10) -0.0069(10)
C3 0.0272(13) 0.0202(12) 0.0316(13) -0.0074(10) -0.0090(11) -0.0093(10)
C4 0.0249(12) 0.0181(11) 0.0259(12) -0.0021(9) -0.0099(10) -0.0071(10)
C5 0.0184(11) 0.0144(10) 0.0201(11) -0.0036(8) -0.0068(9) -0.0027(9)
C6 0.0176(11) 0.0136(10) 0.0202(11) -0.0035(8) -0.0056(9) -0.0029(8)
C7 0.0200(11) 0.0126(10) 0.0208(11) -0.0009(8) -0.0075(9) -0.0044(9)
C8 0.0172(10) 0.0149(10) 0.0170(10) -0.0042(8) -0.0049(8) -0.0026(8)
C9 0.0195(11) 0.0154(11) 0.0209(11) -0.0046(9) -0.0066(9) -0.0057(9)
C10 0.0176(11) 0.0145(10) 0.0193(11) -0.0038(8) -0.0037(8) -0.0046(9)
C11 0.0164(11) 0.0155(11) 0.0223(11) -0.0015(9) -0.0035(9) -0.0049(9)
C12 0.0228(12) 0.0204(12) 0.0257(12) -0.0027(10) -0.0037(10) -0.0092(10)
C13 0.0323(14) 0.0213(13) 0.0351(14) -0.0048(11) -0.0020(11) -0.0154(11)
C14 0.0289(14) 0.0173(12) 0.0366(15) 0.0020(10) -0.0033(11) -0.0107(10)
C15 0.0220(12) 0.0190(12) 0.0268(13) 0.0039(10) -0.0043(10) -0.0052(10)
C16 0.0167(10) 0.0162(11) 0.0173(10) -0.0026(8) -0.0053(8) -0.0028(9)
C17 0.0277(13) 0.0185(12) 0.0266(12) -0.0015(10) -0.0128(10) -0.0075(10)
C18 0.0307(14) 0.0206(12) 0.0290(13) 0.0047(10) -0.0125(11) -0.0080(11)
C19 0.0267(13) 0.0279(13) 0.0180(11) 0.0015(10) -0.0094(10) -0.0043(10)
C20 0.0241(12) 0.0265(13) 0.0215(12) -0.0077(10) -0.0094(10) -0.0028(10)
C21 0.0228(12) 0.0185(11) 0.0228(12) -0.0038(9) -0.0078(9) -0.0046(9)
C22 0.0257(13) 0.0181(12) 0.0322(14) -0.0002(10) -0.0064(11) -0.0059(10)
C23 0.054(2) 0.0211(14) 0.0444(18) -0.0089(13) -0.0157(15) 0.0021(13)
N2 0.0199(10) 0.0156(9) 0.0188(9) -0.0030(7) -0.0070(8) -0.0035(8)
N3 0.0195(9) 0.0129(9) 0.0173(9) -0.0021(7) -0.0061(7) -0.0041(7)
N4 0.0182(9) 0.0137(9) 0.0236(10) 0.0003(8) -0.0048(8) -0.0042(8)
N1 0.0224(10) 0.0172(10) 0.0215(10) -0.0004(8) -0.0088(8) -0.0036(8)
O1 0.0324(11) 0.0377(12) 0.0273(10) -0.0095(9) 0.0003(8) -0.0015(9)
O2 0.0225(9) 0.0145(8) 0.0247(9) -0.0028(7) -0.0039(7) -0.0037(7)
P1 0.0294(7) 0.0132(6) 0.0236(8) -0.0016(5) -0.0146(6) -0.0061(5)
F1 0.0487(16) 0.0214(11) 0.070(2) 0.0117(12) -0.0371(15) -0.0071(10)
F2 0.0373(14) 0.0324(14) 0.106(3) -0.006(2) -0.0295(18) -0.0173(11)
F3 0.0440(14) 0.0228(12) 0.069(2) 0.0189(13) -0.0217(15) -0.0108(10)
F4 0.0276(12) 0.0236(11) 0.0431(17) -0.0015(13) -0.0041(11) -0.0053(9)
F5 0.0441(14) 0.080(2) 0.0385(14) -0.0347(15) 0.0003(11) -0.0110(14)
F6 0.105(2) 0.065(2) 0.0497(16) -0.0368(16) -0.0366(16) 0.0024(19)
P1' 0.046(4) 0.028(3) 0.023(3) -0.011(2) -0.005(3) -0.009(3)
F1' 0.038(5) 0.015(3) 0.064(6) 0.005(4) -0.012(5) -0.002(3)
F2' 0.057(5) 0.050(5) 0.028(4) 0.003(4) 0.007(4) 0.009(5)
F3' 0.054(5) 0.025(4) 0.083(7) -0.030(5) 0.015(6) -0.017(4)
F4' 0.055(5) 0.079(7) 0.023(4) 0.002(4) -0.004(4) -0.008(5)
F5' 0.045(5) 0.034(5) 0.050(6) -0.015(6) -0.027(5) -0.007(4)
F6' 0.061(6) 0.069(7) 0.074(8) 0.002(7) -0.026(6) -0.043(5)
Ru1 0.01847(10) 0.01293(9) 0.01756(10) 0.00005(6) -0.00707(7) -0.00297(7)
Cl1 0.0265(3) 0.0169(3) 0.0214(3) 0.0029(2) -0.0124(2) -0.0021(2)

loop_
_atom_type_symbol
_atom_type_description
_atom_type_scat_dispersion_real
_atom_type_scat_dispersion_imag
_atom_type_scat_source
C C 0.0033 0.0016 'International Tables Vol C Tables 4.2.6.8 and 6.1.1.4'
H H 0 0 'International Tables Vol C Tables 4.2.6.8 and 6.1.1.4'
N N 0.0061 0.0033 'International Tables Vol C Tables 4.2.6.8 and 6.1.1.4'
O O 0.0106 0.006 'International Tables Vol C Tables 4.2.6.8 and 6.1.1.4'
F F 0.0171 0.0103 'International Tables Vol C Tables 4.2.6.8 and 6.1.1.4'
P P 0.1023 0.0942 'International Tables Vol C Tables 4.2.6.8 and 6.1.1.4'
Ru Ru -1.2594 0.8363 'International Tables Vol C Tables 4.2.6.8 and 6.1.1.4'
Cl Cl 0.1484 0.1585 'International Tables Vol C Tables 4.2.6.8 and 6.1.1.4'

loop_
_geom_angle_atom_site_label_1
_geom_angle_atom_site_label_2
_geom_angle_atom_site_label_3
_geom_angle
_geom_angle_site_symmetry_1
_geom_angle_site_symmetry_3
_geom_angle_publ_flag
N2 C1 C2 121.8(2) . . ?
N2 C1 H1 119.1 . . ?
C2 C1 H1 119.1 . . ?
C1 C2 C3 119.2(2) . . ?
C1 C2 H2 120.4 . . ?
C3 C2 H2 120.4 . . ?
C2 C3 C4 119.6(2) . . ?
C2 C3 H3 120.2 . . ?
C4 C3 H3 120.2 . . ?
C5 C4 C3 118.9(2) . . ?
C5 C4 H4 120.6 . . ?
C3 C4 H4 120.6 . . ?
N2 C5 C4 121.1(2) . . ?
N2 C5 C6 115.6(2) . . ?
C4 C5 C6 123.3(2) . . ?
N3 C6 C7 119.7(2) . . ?
N3 C6 C5 113.65(19) . . ?
C7 C6 C5 126.7(2) . . ?
C6 C7 C8 119.9(2) . . ?
C6 C7 H7 120 . . ?
C8 C7 H7 120 . . ?
C7 C8 C9 118.1(2) . . ?
C7 C8 C16 119.5(2) . . ?
C9 C8 C16 122.4(2) . . ?
C10 C9 C8 119.8(2) . . ?
C10 C9 H9 120.1 . . ?
C8 C9 H9 120.1 . . ?
N3 C10 C9 119.6(2) . . ?
N3 C10 C11 112.8(2) . . ?
C9 C10 C11 127.7(2) . . ?
N4 C11 C12 120.8(2) . . ?
N4 C11 C10 115.9(2) . . ?
C12 C11 C10 123.3(2) . . ?
C11 C12 C13 119.1(2) . . ?
C11 C12 H12 120.5 . . ?
C13 C12 H12 120.5 . . ?
C14 C13 C12 119.5(2) . . ?
C14 C13 H13 120.2 . . ?
C12 C13 H13 120.2 . . ?
C13 C14 C15 119.4(2) . . ?
C13 C14 H14 120.3 . . ?
C15 C14 H14 120.3 . . ?
N4 C15 C14 121.2(2) . . ?
N4 C15 H15 119.4 . . ?
C14 C15 H15 119.4 . . ?
C21 C16 C17 118.0(2) . . ?
C21 C16 C8 121.7(2) . . ?
C17 C16 C8 120.2(2) . . ?
C18 C17 C16 121.2(2) . . ?
C18 C17 H17 119.4 . . ?
C16 C17 H17 119.4 . . ?
C17 C18 C19 120.0(2) . . ?
C17 C18 H18 120 . . ?
C19 C18 H18 120 . . ?
C18 C19 C20 119.8(2) . . ?
C18 C19 H19 120.1 . . ?
C20 C19 H19 120.1 . . ?
C21 C20 C19 120.3(2) . . ?
C21 C20 H20 119.8 . . ?
C19 C20 H20 119.8 . . ?
C20 C21 C16 120.6(2) . . ?
C20 C21 H21 119.7 . . ?
C16 C21 H21 119.7 . . ?
O2 C22 C23 108.9(2) . . ?
O2 C22 H22A 109.9 . . ?
C23 C22 H22A 109.9 . . ?
O2 C22 H22B 109.9 . . ?
C23 C22 H22B 109.9 . . ?
H22A C22 H22B 108.3 . . ?
C22 C23 H23A 109.5 . . ?
C22 C23 H23B 109.5 . . ?
H23A C23 H23B 109.5 . . ?
C22 C23 H23C 109.5 . . ?
H23A C23 H23C 109.5 . . ?
H23B C23 H23C 109.5 . . ?
C1 N2 C5 119.4(2) . . ?
C1 N2 Ru1 127.82(16) . . ?
C5 N2 Ru1 112.64(15) . . ?
C10 N3 C6 122.7(2) . . ?
C10 N3 Ru1 119.00(15) . . ?
C6 N3 Ru1 118.25(15) . . ?
C15 N4 C11 120.0(2) . . ?
C15 N4 Ru1 127.10(17) . . ?
C11 N4 Ru1 112.63(15) . . ?
O1 N1 Ru1 171.97(19) . . ?
C22 O2 Ru1 121.30(15) . . ?
F6 P1 F3 89.5(2) . . ?
F6 P1 F2 92.4(3) . . ?
F3 P1 F2 91.3(2) . . ?
F6 P1 F5 176.6(3) . . ?
F3 P1 F5 91.2(2) . . ?
F2 P1 F5 90.9(2) . . ?
F6 P1 F1 89.6(2) . . ?
F3 P1 F1 178.5(3) . . ?
F2 P1 F1 89.9(2) . . ?
F5 P1 F1 89.6(2) . . ?
F6 P1 F4 89.0(2) . . ?
F3 P1 F4 89.70(19) . . ?
F2 P1 F4 178.2(3) . . ?
F5 P1 F4 87.63(19) . . ?
F1 P1 F4 89.11(19) . . ?
F4' P1' F3' 91.2(10) . . ?
F4' P1' F6' 89.6(11) . . ?
F3' P1' F6' 88.3(12) . . ?
F4' P1' F2' 177.0(12) . . ?
F3' P1' F2' 91.1(9) . . ?
F6' P1' F2' 92.4(10) . . ?
F4' P1' F1' 89.0(9) . . ?
F3' P1' F1' 178.6(11) . . ?
F6' P1' F1' 90.3(11) . . ?
F2' P1' F1' 88.8(8) . . ?
F4' P1' F5' 88.6(9) . . ?
F3' P1' F5' 89.9(9) . . ?
F6' P1' F5' 177.4(13) . . ?
F2' P1' F5' 89.5(9) . . ?
F1' P1' F5' 91.5(9) . . ?
N1 Ru1 O2 178.04(8) . . ?
N1 Ru1 N3 97.12(9) . . ?
O2 Ru1 N3 84.54(8) . . ?
N1 Ru1 N4 93.94(9) . . ?
O2 Ru1 N4 85.31(8) . . ?
N3 Ru1 N4 79.63(8) . . ?
N1 Ru1 N2 93.30(9) . . ?
O2 Ru1 N2 88.03(8) . . ?
N3 Ru1 N2 79.73(8) . . ?
N4 Ru1 N2 158.81(8) . . ?
N1 Ru1 Cl1 87.19(7) . . ?
O2 Ru1 Cl1 91.20(5) . . ?
N3 Ru1 Cl1 174.96(6) . . ?
N4 Ru1 Cl1 102.76(6) . . ?
N2 Ru1 Cl1 97.46(6) . . ?

loop_
_geom_bond_atom_site_label_1
_geom_bond_atom_site_label_2
_geom_bond_distance
_geom_bond_site_symmetry_2
_geom_bond_publ_flag
C1 N2 1.340(3) . ?
C1 C2 1.380(4) . ?
C1 H1 0.95 . ?
C2 C3 1.385(4) . ?
C2 H2 0.95 . ?
C3 C4 1.389(3) . ?
C3 H3 0.95 . ?
C4 C5 1.383(3) . ?
C4 H4 0.95 . ?
C5 N2 1.370(3) . ?
C5 C6 1.481(3) . ?
C6 N3 1.354(3) . ?
C6 C7 1.380(3) . ?
C7 C8 1.404(3) . ?
C7 H7 0.95 . ?
C8 C9 1.413(3) . ?
C8 C16 1.481(3) . ?
C9 C10 1.384(3) . ?
C9 H9 0.95 . ?
C10 N3 1.344(3) . ?
C10 C11 1.489(3) . ?
C11 N4 1.369(3) . ?
C11 C12 1.381(3) . ?
C12 C13 1.395(3) . ?
C12 H12 0.95 . ?
C13 C14 1.381(4) . ?
C13 H13 0.95 . ?
C14 C15 1.386(4) . ?
C14 H14 0.95 . ?
C15 N4 1.346(3) . ?
C15 H15 0.95 . ?
C16 C21 1.401(3) . ?
C16 C17 1.405(3) . ?
C17 C18 1.385(3) . ?
C17 H17 0.95 . ?
C18 C19 1.387(4) . ?
C18 H18 0.95 . ?
C19 C20 1.392(4) . ?
C19 H19 0.95 . ?
C20 C21 1.389(3) . ?
C20 H20 0.95 . ?
C21 H21 0.95 . ?
C22 O2 1.442(3) . ?
C22 C23 1.513(4) . ?
C22 H22A 0.99 . ?
C22 H22B 0.99 . ?
C23 H23A 0.98 . ?
C23 H23B 0.98 . ?
C23 H23C 0.98 . ?
N2 Ru1 2.097(2) . ?
N3 Ru1 1.9824(19) . ?
N4 Ru1 2.088(2) . ?
N1 O1 1.146(3) . ?
N1 Ru1 1.771(2) . ?
O2 Ru1 1.9504(18) . ?
P1 F6 1.585(4) . ?
P1 F3 1.593(3) . ?
P1 F2 1.593(4) . ?
P1 F5 1.594(4) . ?
P1 F1 1.596(3) . ?
P1 F4 1.614(3) . ?
P1' F4' 1.568(13) . ?
P1' F3' 1.576(13) . ?
P1' F6' 1.577(14) . ?
P1' F2' 1.581(13) . ?
P1' F1' 1.591(13) . ?
P1' F5' 1.611(13) . ?
Ru1 Cl1 2.4083(7) . ?
